data_4349525
loop_
_publ_author_name
'Liu, Guangfeng'
'Liu, Jie'
'Tao, Xutang'
'Li, Dong-sheng'
'Zhang, Qichun'

_publ_section_title
;
 Surfactants as additives make the structures of organic--inorganic hybrid
 bromoplumbates diverse
;
_journal_issue 11
_journal_name_full 'Inorganic Chemistry Frontiers'
_journal_page_first 1388
_journal_paper_doi 10.1039/C6QI00292G
_journal_volume 3
_journal_year 2016
_chemical_formula_sum 'C6 H7 Br3 N Pb'
_chemical_formula_weight 540.05
_space_group_IT_number 14
_space_group_name_Hall '-P 2ybc'
_space_group_name_H-M_alt 'P 1 21/c 1'
_symmetry_cell_setting Monoclinic'
_symmetry_space_group_name_H-M 'P 1 21/c 1'
_atom_sites_solution_hydrogens geom
_atom_sites_solution_primary direct
_atom_sites_solution_secondary difmap
_audit_creation_method SHELXL-97
_audit_update_record
;
2016-06-18 deposited with the CCDC.
2016-09-05 downloaded from the CCDC.
;
_cell_angle_alpha 90.00
_cell_angle_beta 91.093(2)
_cell_angle_gamma 90.00
_cell_formula_units_Z 4
_cell_length_a 4.3566(7)
_cell_length_b 21.531(3)
_cell_length_c 11.0429(17)
_cell_measurement_reflns_used 5984
_cell_measurement_temperature 296(2)
_cell_measurement_theta_max 27.53
_cell_measurement_theta_min 2.64
_cell_volume 1035.7(3)
_computing_cell_refinement 'Bruker SAINT'
_computing_data_collection 'Bruker APEX2'
_computing_data_reduction 'Bruker SAINT'
_computing_molecular_graphics 'Bruker SHELXTL'
_computing_publication_material 'Bruker SHELXTL'
_computing_structure_refinement 'SHELXL-97 (Sheldrick, 1997)'
_computing_structure_solution 'SHELXS-97 (Sheldrick, 2008)'
_diffrn_ambient_temperature 296(2)
_diffrn_measured_fraction_theta_full 0.991
_diffrn_measured_fraction_theta_max 0.991
_diffrn_measurement_device_type 'Bruker APEX-II CCD'
_diffrn_measurement_method '\f and \w scans'
_diffrn_radiation_monochromator graphite
_diffrn_radiation_source 'fine-focus sealed tube'
_diffrn_radiation_type MoK\a
_diffrn_radiation_wavelength 0.71073
_diffrn_reflns_av_R_equivalents 0.0411
_diffrn_reflns_av_sigmaI/netI 0.0318
_diffrn_reflns_limit_h_max 5
_diffrn_reflns_limit_h_min -5
_diffrn_reflns_limit_k_max 27
_diffrn_reflns_limit_k_min -27
_diffrn_reflns_limit_l_max 14
_diffrn_reflns_limit_l_min -14
_diffrn_reflns_number 11594
_diffrn_reflns_theta_full 27.56
_diffrn_reflns_theta_max 27.56
_diffrn_reflns_theta_min 1.89
_exptl_absorpt_coefficient_mu 27.805
_exptl_absorpt_correction_T_max 0.1250
_exptl_absorpt_correction_T_min 0.0255
_exptl_absorpt_correction_type multi-scan
_exptl_absorpt_process_details 'Bruker SADABS'
_exptl_crystal_colour red
_exptl_crystal_density_diffrn 3.463
_exptl_crystal_density_method 'not measured'
_exptl_crystal_description prism
_exptl_crystal_F_000 948
_exptl_crystal_size_max 0.50
_exptl_crystal_size_mid 0.14
_exptl_crystal_size_min 0.13
_refine_diff_density_max 1.403
_refine_diff_density_min -2.031
_refine_diff_density_rms 0.224
_refine_ls_extinction_method none
_refine_ls_goodness_of_fit_ref 1.099
_refine_ls_hydrogen_treatment constr
_refine_ls_matrix_type full
_refine_ls_number_parameters 101
_refine_ls_number_reflns 2383
_refine_ls_number_restraints 0
_refine_ls_restrained_S_all 1.099
_refine_ls_R_factor_all 0.0337
_refine_ls_R_factor_gt 0.0273
_refine_ls_shift/su_max 0.001
_refine_ls_shift/su_mean 0.000
_refine_ls_structure_factor_coef Fsqd
_refine_ls_weighting_details 'calc w=1/[\s^2^(Fo^2^)+(0.0382P)^2^+0.0000P] where P=(Fo^2^+2Fc^2^)/3'
_refine_ls_weighting_scheme calc
_refine_ls_wR_factor_gt 0.0669
_refine_ls_wR_factor_ref 0.0695
_reflns_number_gt 2090
_reflns_number_total 2383
_reflns_threshold_expression >2sigma(I)
_cod_data_source_file c6qi00292g2.cif
_cod_data_source_block 02_a
_cod_original_sg_symbol_H-M P2(1)/c
_cod_database_code 4349525

loop_
_symmetry_equiv_pos_as_xyz
'x, y, z'
'-x, y+1/2, -z+1/2'
'-x, -y, -z'
'x, -y-1/2, z-1/2'

loop_
_atom_site_label
_atom_site_type_symbol
_atom_site_fract_x
_atom_site_fract_y
_atom_site_fract_z
_atom_site_U_iso_or_equiv
_atom_site_adp_type
_atom_site_occupancy
_atom_site_symmetry_multiplicity
_atom_site_calc_flag
_atom_site_refinement_flags
Pb1 Pb 0.67980(4) 0.399085(9) 0.520678(18) 0.03185(9) Uani 1 1 d .
N1 N 0.8477(9) 0.3531(2) 0.9849(4) 0.0284(10) Uani 1 1 d .
C1 C 0.9757(16) 0.2900(3) 0.9740(6) 0.0449(15) Uani 1 1 d .
H1 H 0.8262 0.2633 0.9359 0.067 Uiso 1 1 calc R
H00C H 1.0272 0.2742 1.0532 0.067 Uiso 1 1 calc R
H00D H 1.1569 0.2913 0.9260 0.067 Uiso 1 1 calc R
Br1 Br 0.21649(13) 0.35404(3) 0.35269(5) 0.03735(15) Uani 1 1 d .
Br2 Br 0.49648(15) 0.30619(3) 0.68950(6) 0.04431(17) Uani 1 1 d .
C2 C 0.6718(13) 0.3677(3) 1.0799(5) 0.0344(12) Uani 1 1 d .
H2 H 0.6424 0.3385 1.1407 0.041 Uiso 1 1 calc R
C5 C 0.7613(11) 0.4528(2) 0.9012(4) 0.0268(10) Uani 1 1 d .
H5 H 0.7962 0.4812 0.8394 0.032 Uiso 1 1 calc R
C4 C 0.5761(11) 0.4692(2) 0.9971(4) 0.0235(10) Uani 1 1 d .
Br3 Br 0.24634(12) 0.48040(2) 0.64798(5) 0.03275(14) Uani 1 1 d .
C3 C 0.5365(13) 0.4245(3) 1.0882(5) 0.0331(12) Uani 1 1 d .
H3 H 0.4170 0.4338 1.1547 0.040 Uiso 1 1 calc R
C6 C 0.8927(13) 0.3952(2) 0.8969(5) 0.0309(12) Uani 1 1 d .
H6 H 1.0156 0.3849 0.8320 0.037 Uiso 1 1 calc R

loop_
_atom_site_aniso_label
_atom_site_aniso_U_11
_atom_site_aniso_U_22
_atom_site_aniso_U_33
_atom_site_aniso_U_23
_atom_site_aniso_U_13
_atom_site_aniso_U_12
Pb1 0.03250(14) 0.03055(13) 0.03285(14) -0.00400(8) 0.00940(9) -0.00526(8)
N1 0.035(2) 0.025(2) 0.025(2) -0.0002(17) 0.0004(19) 0.0017(17)
C1 0.058(4) 0.031(3) 0.046(4) 0.008(3) 0.009(3) 0.011(3)
Br1 0.0452(3) 0.0378(3) 0.0295(3) -0.0040(2) 0.0094(2) -0.0046(2)
Br2 0.0615(4) 0.0358(3) 0.0358(3) 0.0034(2) 0.0056(3) -0.0087(3)
C2 0.049(3) 0.029(3) 0.025(3) 0.008(2) 0.008(2) 0.001(2)
C5 0.032(3) 0.033(3) 0.016(2) 0.004(2) 0.0034(19) -0.001(2)
C4 0.030(2) 0.026(3) 0.015(2) 0.0009(18) -0.0010(19) -0.002(2)
Br3 0.0396(3) 0.0334(3) 0.0255(3) -0.0003(2) 0.0081(2) 0.0006(2)
C3 0.049(3) 0.027(3) 0.024(3) 0.001(2) 0.007(2) 0.000(2)
C6 0.037(3) 0.034(3) 0.022(3) 0.002(2) 0.006(2) 0.001(2)

loop_
_atom_type_symbol
_atom_type_description
_atom_type_scat_dispersion_real
_atom_type_scat_dispersion_imag
_atom_type_scat_source
C C 0.0033 0.0016 'International Tables Vol C Tables 4.2.6.8 and 6.1.1.4'
H H 0.0000 0.0000 'International Tables Vol C Tables 4.2.6.8 and 6.1.1.4'
N N 0.0061 0.0033 'International Tables Vol C Tables 4.2.6.8 and 6.1.1.4'
Br Br -0.2901 2.4595 'International Tables Vol C Tables 4.2.6.8 and 6.1.1.4'
Pb Pb -3.3944 10.1111 'International Tables Vol C Tables 4.2.6.8 and 6.1.1.4'

loop_
_geom_angle_atom_site_label_1
_geom_angle_atom_site_label_2
_geom_angle_atom_site_label_3
_geom_angle
_geom_angle_site_symmetry_1
_geom_angle_site_symmetry_3
Br2 Pb1 Br1 89.05(2) . .
Br2 Pb1 Br3 85.13(2) . .
Br1 Pb1 Br3 93.416(19) . .
Br2 Pb1 Br1 112.74(2) . 1_655
Br1 Pb1 Br1 92.050(19) . 1_655
Br3 Pb1 Br1 161.395(17) . 1_655
Br2 Pb1 Br3 167.224(18) . 3_666
Br1 Pb1 Br3 88.588(18) . 3_666
Br3 Pb1 Br3 82.479(18) . 3_666
Br1 Pb1 Br3 79.891(17) 1_655 3_666
C6 N1 C2 119.9(4) . .
C6 N1 C1 120.1(5) . .
C2 N1 C1 119.9(5) . .
N1 C1 H1 109.5 . .
N1 C1 H00C 109.5 . .
H1 C1 H00C 109.5 . .
N1 C1 H00D 109.5 . .
H1 C1 H00D 109.5 . .
H00C C1 H00D 109.5 . .
Pb1 Br1 Pb1 92.049(19) . 1_455
N1 C2 C3 121.0(5) . .
N1 C2 H2 119.5 . .
C3 C2 H2 119.5 . .
C6 C5 C4 120.4(5) . .
C6 C5 H5 119.8 . .
C4 C5 H5 119.8 . .
C5 C4 C3 116.9(5) . .
C5 C4 C4 121.8(5) . 3_667
C3 C4 C4 121.3(5) . 3_667
Pb1 Br3 Pb1 97.521(18) . 3_666
C2 C3 C4 120.5(5) . .
C2 C3 H3 119.7 . .
C4 C3 H3 119.7 . .
N1 C6 C5 121.3(5) . .
N1 C6 H6 119.4 . .
C5 C6 H6 119.4 . .

loop_
_geom_bond_atom_site_label_1
_geom_bond_atom_site_label_2
_geom_bond_distance
_geom_bond_site_symmetry_2
Pb1 Br2 2.8585(7) .
Pb1 Br1 2.8832(7) .
Pb1 Br3 2.9511(6) .
Pb1 Br1 3.1645(7) 1_655
Pb1 Br3 3.2140(7) 3_666
N1 C6 1.345(7) .
N1 C2 1.348(7) .
N1 C1 1.476(7) .
C1 H1 0.9600 .
C1 H00C 0.9600 .
C1 H00D 0.9600 .
Br1 Pb1 3.1645(7) 1_455
C2 C3 1.362(8) .
C2 H2 0.9300 .
C5 C6 1.368(7) .
C5 C4 1.389(7) .
C5 H5 0.9300 .
C4 C3 1.406(7) .
C4 C4 1.484(10) 3_667
Br3 Pb1 3.2139(7) 3_666
C3 H3 0.9300 .
C6 H6 0.9300 .
